data_1533441
loop_
_publ_author_name
'Seryotkin, Y.V.'
'Belitsky, I.A.'
'Joswig, W.'
'Bakakin, V.V.'
'Fursenko, B.A.'

_publ_section_title
;
 High-temperature crystal structure of wairakite
;
_journal_name_full 'European Journal of Mineralogy (1,1989-)'
_journal_page_first 475
_journal_page_last 484
_journal_volume 15
_journal_year 2003
_chemical_formula_sum 'Al2 Ca0.959 H3.64 O13.82 Si4'
_chemical_name_systematic 'Ca0.959 (Al2 Si4 O12) (H2 O)1.82'
_space_group_IT_number 15
_symmetry_space_group_name_Hall '-I 2ya'
_symmetry_space_group_name_H-M 'I 1 2/a 1'
_cell_angle_alpha 90
_cell_angle_beta 90.5
_cell_angle_gamma 90
_cell_formula_units_Z 8
_cell_length_a 13.666
_cell_length_b 13.623
_cell_length_c 13.531
_cell_volume 2518.996
_citation_journal_id_ASTM EJMIER
_cod_data_source_file Seryotkin_EJMIER_2003_723.cif
_cod_data_source_block H3.64Al2Ca0.959O13.82Si4
_cod_original_sg_symbol_Hall '-C 2yc (x+z,y,-x)'
_cod_original_formula_sum 'H3.64 Al2 Ca0.959 O13.82 Si4'
_cod_database_code 1533441

loop_
_symmetry_equiv_pos_as_xyz
x,y,z
-x+1/2,y,-z
-x,-y,-z
x-1/2,-y,z
x+1/2,y+1/2,z+1/2
-x+1,y+1/2,-z+1/2
-x+1/2,-y+1/2,-z+1/2
x,-y+1/2,z+1/2

loop_
_atom_site_label
_atom_site_type_symbol
_atom_site_fract_x
_atom_site_fract_y
_atom_site_fract_z
_atom_site_occupancy
_atom_site_U_iso_or_equiv
O14 O-2 0.8872 0.3726 0.1156 0.87 0.0
O2 O-2 0.9093 0.1461 0.2135 1 0.0
Si3 Si+4 0.42243 0.13119 0.15962 1 0.0
O1 O-2 0.1096 0.3467 0.2278 1 0.0
O11 O-2 0.4874 0.3901 0.1279 1 0.0
O9 O-2 0.3995 0.2236 0.0893 1 0.0
O5 O-2 0.2014 0.1169 0.3564 1 0.0
Si1 Si+4 0.11226 0.15742 0.41763 1 0.0
Al2 Al+3 0.84746 0.08517 0.11737 1 0.0
Ca1 Ca+2 0.01193 0.24673 0.11485 0.959 0.0
O4 O-2 0.5983 0.3498 0.4796 1 0.0
O12 O-2 0.5405 0.1214 0.1638 1 0.0
Si2 Si+4 0.87163 0.33854 0.40589 1 0.0
O3 O-2 0.3829 0.1374 0.466 1 0.0
O13 O-2 0.1352 0.1282 0.1361 0.95 0.0
Si4 Si+4 0.59705 0.37346 0.1678 1 0.0
O10 O-2 0.6446 0.2788 0.115 1 0.0
Al1 Al+3 0.17585 0.41138 0.13758 1 0.0
O7 O-2 0.1281 0.462 0.3866 1 0.0
O6 O-2 0.776 0.4009 0.38 1 0.0
O8 O-2 0.8353 0.0353 0.354 1 0.0
